data_4349132
loop_
_publ_author_name
'Dudkin, Semyon V.'
'Erickson, Nathan R.'
'Vologzhanina, Anna V.'
'Novikov, Valentin V.'
'Rhoda, Hannah M.'
'Holstrom, Cole D.'
'Zatsikha, Yuriy V.'
'Yusubov, Mekhman S.'
'Voloshin, Yan Z.'
'Nemykin, Victor N.'

_publ_section_title
;
 Preparation, X-ray Structures, Spectroscopic, and Redox Properties of Di-
 and Trinuclear Iron-Zirconium and Iron-Hafnium Porphyrinoclathrochelates.
;
_journal_issue 22
_journal_name_full 'Inorganic chemistry'
_journal_page_first 11867
_journal_page_last 11882
_journal_paper_doi 10.1021/acs.inorgchem.6b01936
_journal_volume 55
_journal_year 2016
_chemical_formula_moiety 'C66 H61 B Fe N10 O6 Zr, 0.5(C6 H14)'
_chemical_formula_sum 'C69 H68 B Fe N10 O6 Zr'
_chemical_formula_weight 1291.21
_space_group_crystal_system monoclinic
_space_group_IT_number 14
_space_group_name_Hall '-P 2ybc'
_space_group_name_H-M_alt 'P 1 21/c 1'
_atom_sites_solution_hydrogens geom
_atom_sites_solution_primary direct
_audit_creation_date 2016-09-23
_audit_creation_method
;
Olex2 1.2
(compiled 2016.09.09 svn.r3337 for OlexSys, GUI svn.r5227)
;
_cell_angle_alpha 90
_cell_angle_beta 104.136(7)
_cell_angle_gamma 90
_cell_formula_units_Z 4
_cell_length_a 15.5372(4)
_cell_length_b 23.9405(5)
_cell_length_c 17.2239(12)
_cell_measurement_reflns_used 5874
_cell_measurement_temperature 120.0(2)
_cell_measurement_theta_max 61.59
_cell_measurement_theta_min 3.07
_cell_volume 6212.7(5)
_computing_molecular_graphics 'Olex2 (Dolomanov et al., 2009)'
_computing_publication_material 'Olex2 (Dolomanov et al., 2009)'
_computing_structure_refinement 'XL (Sheldrick, 2008)'
_computing_structure_solution 'ShelXS (Sheldrick, 2008)'
_diffrn_ambient_temperature 123.15
_diffrn_detector 'Image Plate'
_diffrn_detector_type 'Rigaku IP'
_diffrn_measured_fraction_theta_full 0.994
_diffrn_measured_fraction_theta_max 0.995
_diffrn_measurement_device 'four-circle diffractometer'
_diffrn_measurement_device_type 'Rigaku R-AXIS Spider'
_diffrn_measurement_method '\w scans'
_diffrn_radiation_monochromator graphite
_diffrn_radiation_probe x-ray
_diffrn_radiation_type MoK\a
_diffrn_radiation_wavelength 0.71075
_diffrn_reflns_av_R_equivalents 0.0960
_diffrn_reflns_av_unetI/netI 0.1048
_diffrn_reflns_Laue_measured_fraction_full 0.994
_diffrn_reflns_Laue_measured_fraction_max 0.995
_diffrn_reflns_limit_h_max 20
_diffrn_reflns_limit_h_min -20
_diffrn_reflns_limit_k_max 31
_diffrn_reflns_limit_k_min -31
_diffrn_reflns_limit_l_max 22
_diffrn_reflns_limit_l_min -21
_diffrn_reflns_number 42454
_diffrn_reflns_point_group_measured_fraction_full 0.994
_diffrn_reflns_point_group_measured_fraction_max 0.995
_diffrn_reflns_theta_full 25.242
_diffrn_reflns_theta_max 27.485
_diffrn_reflns_theta_min 3.004
_diffrn_source 'sealed X-ray tube'
_diffrn_source_target Mo
_exptl_absorpt_coefficient_mu 0.463
_exptl_absorpt_correction_T_max 0.795
_exptl_absorpt_correction_T_min 0.521
_exptl_absorpt_correction_type multi-scan
_exptl_absorpt_process_details 'SADABS (Sheldrick, 1998)'
_exptl_crystal_colour red
_exptl_crystal_density_diffrn 1.380
_exptl_crystal_description prism
_exptl_crystal_F_000 2684
_exptl_crystal_size_max 0.2
_exptl_crystal_size_mid 0.2
_exptl_crystal_size_min 0.2
_refine_diff_density_max 1.259
_refine_diff_density_min -1.067
_refine_diff_density_rms 0.120
_refine_ls_extinction_method none
_refine_ls_goodness_of_fit_ref 1.013
_refine_ls_hydrogen_treatment constr
_refine_ls_matrix_type full
_refine_ls_number_parameters 685
_refine_ls_number_reflns 14180
_refine_ls_number_restraints 2
_refine_ls_restrained_S_all 1.014
_refine_ls_R_factor_all 0.1306
_refine_ls_R_factor_gt 0.0666
_refine_ls_shift/su_max 0.066
_refine_ls_shift/su_mean 0.002
_refine_ls_structure_factor_coef Fsqd
_refine_ls_weighting_details 'w=1/[\s^2^(Fo^2^)+(0.0300P)^2^+27.0000P] where P=(Fo^2^+2Fc^2^)/3'
_refine_ls_weighting_scheme calc
_refine_ls_wR_factor_gt 0.1284
_refine_ls_wR_factor_ref 0.1595
_reflns_Friedel_coverage 0.000
_reflns_number_gt 8192
_reflns_number_total 14180
_reflns_threshold_expression 'I > 2\s(I)'
_cod_data_source_file ic6b01936_si_002.cif
_cod_data_source_block 3a
_cod_database_code 4349132
_shelxl_version_number 2014-3
_shelx_space_group_comment
;
The symmetry employed for this shelxl refinement is uniquely defined
by the following loop, which should always be used as a source of
symmetry information in preference to the above space-group names.
They are only intended as comments.
;
_shelx_estimated_absorpt_t_max 0.913
_shelx_estimated_absorpt_t_min 0.913
_olex2_refinement_description
;
1. Others
 Fixed Sof: C6S(0.5) H6SA(0.5) H6SB(0.5) H6SC(0.5) C2S(0.5) H2SA(0.5)
 H2SB(0.5) C5S(0.5) H5SA(0.5) H5SB(0.5) C1S(0.5) H1SA(0.5) H1SB(0.5) H1SC(0.5)
 C4S(0.5) H4SA(0.5) H4SB(0.5) C3S(0.5) H3SA(0.5) H3SB(0.5)
 Fixed Uiso: H3A(0.034) H3B(0.034) H4A(0.041) H4B(0.041) H5A(0.041) H5B(0.041)
 H6A(0.037) H6B(0.037) H9A(0.036) H9B(0.036) H10A(0.05) H10B(0.05) H11A(0.046)
 H11B(0.046) H12A(0.035) H12B(0.035) H15A(0.032) H15B(0.032) H16A(0.038)
 H16B(0.038) H17A(0.039) H17B(0.039) H18A(0.034) H18B(0.034) H19A(0.035)
 H19B(0.035) H20A(0.044) H20B(0.044) H21A(0.05) H21B(0.05) H22A(0.076)
 H22B(0.076) H22C(0.076) H24(0.04) H25(0.041) H29(0.037) H30(0.039) H34(0.037)
 H35(0.039) H39(0.035) H40(0.038) H48(0.071) H47(0.071) H46(0.071) H45(0.071)
 H44(0.071) H50(0.046) H51(0.058) H52(0.052) H53(0.049) H54(0.039) H60(0.048)
 H59(0.056) H58(0.051) H57(0.054) H56(0.045) H62(0.065) H63(0.065) H64(0.065)
 H65(0.065) H66(0.065) H6SA(0.113) H6SB(0.113) H6SC(0.113) H2SA(0.09)
 H2SB(0.09) H5SA(0.09) H5SB(0.09) H1SA(0.113) H1SB(0.113) H1SC(0.113)
 H4SA(0.09) H4SB(0.09) H3SA(0.09) H3SB(0.09)
 Fixed X: H3A(0.1881) H3B(0.1108) H4A(0.2008) H4B(0.2893) H5A(0.2566)
 H5B(0.1633) H6A(0.2559) H6B(0.3356) H9A(0.2749) H9B(0.3345) H10A(0.4262)
 H10B(0.3962) H11A(0.5394) H11B(0.4969) H12A(0.5083) H12B(0.4726) H15A(-0.0648)
 H15B(-0.0454) H16A(0.0058) H16B(-0.0862) H17A(-0.0053) H17B(0.0159)
 H18A(0.1533) H18B(0.1456) H19A(0.3861) H19B(0.4672) H20A(0.3942) H20B(0.4863)
 H21A(0.5137) H21B(0.4524) H22A(0.5555) H22B(0.6135) H22C(0.6077) H24(-0.0965)
 H25(0.051) H29(0.2828) H30(0.2731) H34(0.068) H35(-0.0436) H39(-0.2336) H40(-
 0.2596) H48(-0.1304) H47(-0.2436) H46(-0.3899) H45(-0.4228) H44(-0.3096)
 H50(0.3038) H51(0.4048) H52(0.3672) H53(0.2287) H54(0.1277) H60(0.1091)
 H59(0.1776) H58(0.2902) H57(0.3344) H56(0.266) H62(-0.0168) H63(-0.0728) H64(-
 0.2257) H65(-0.3226) H66(-0.2666) H6SA(0.481) H6SB(0.5777) H6SC(0.495)
 H2SA(0.4224) H2SB(0.4967) H5SA(0.4881) H5SB(0.5923) H1SA(0.4945) H1SB(0.5522)
 H1SC(0.5858) H4SA(0.609) H4SB(0.5567) H3SA(0.4237) H3SB(0.4723)
 Fixed Y: H3A(0.3978) H3B(0.376) H4A(0.299) H4B(0.3344) H5A(0.2749)
 H5B(0.3059) H6A(0.3459) H6B(0.352) H9A(0.6826) H9B(0.6413) H10A(0.7145)
 H10B(0.7086) H11A(0.6691) H11B(0.6257) H12A(0.5758) H12B(0.6269) H15A(0.5537)
 H15B(0.6081) H16A(0.6574) H16B(0.6296) H17A(0.5556) H17B(0.6151) H18A(0.6196)
 H18B(0.5555) H19A(0.462) H19B(0.4698) H20A(0.5569) H20B(0.5261) H21A(0.6135)
 H21B(0.5992) H22A(0.5356) H22B(0.5408) H22C(0.5922) H24(0.3775) H25(0.3812)
 H29(0.541) H30(0.644) H34(0.7821) H35(0.77) H39(0.5965) H40(0.5024)
 H48(0.3597) H47(0.2928) H46(0.3189) H45(0.4118) H44(0.4787) H50(0.4458)
 H51(0.3887) H52(0.3513) H53(0.3709) H54(0.4279) H60(0.7233) H59(0.7972)
 H58(0.8484) H57(0.8257) H56(0.7518) H62(0.7141) H63(0.7719) H64(0.7876)
 H65(0.7456) H66(0.6879) H6SA(0.7323) H6SB(0.7597) H6SC(0.7966) H2SA(0.5814)
 H2SB(0.5832) H5SA(0.7551) H5SB(0.7635) H1SA(0.5303) H1SB(0.519) H1SC(0.5632)
 H4SA(0.6707) H4SB(0.6714) H3SA(0.6629) H3SB(0.6666)
 Fixed Z: H3A(0.7326) H3B(0.772) H4A(0.7696) H4B(0.8046) H5A(0.9042)
 H5B(0.8952) H6A(1.0067) H6B(0.9631) H9A(0.7997) H9B(0.7613) H10A(0.8191)
 H10B(0.9014) H11A(0.9118) H11B(0.8423) H12A(0.9583) H12B(1.0018) H15A(0.9653)
 H15B(0.9181) H16A(1.0359) H16B(1.0417) H17A(1.1207) H17B(1.1637) H18A(1.1393)
 H18B(1.163) H19A(1.1997) H19B(1.1589) H20A(1.2369) H20B(1.2739) H21A(1.2256)
 H21B(1.1391) H22A(1.1153) H22B(1.2056) H22C(1.1452) H24(0.5734) H25(0.544)
 H29(0.5454) H30(0.5568) H34(0.6729) H35(0.7528) H39(0.8133) H40(0.7523)
 H48(0.7006) H47(0.6785) H46(0.6183) H45(0.5803) H44(0.6024) H50(0.6619)
 H51(0.618) H52(0.4886) H53(0.4031) H54(0.447) H60(0.481) H59(0.4304)
 H58(0.5159) H57(0.652) H56(0.7026) H62(0.897) H63(0.9827) H64(0.9584)
 H65(0.8483) H66(0.7627) H6SA(0.5574) H6SB(0.5732) H6SC(0.5828) H2SA(0.608)
 H2SB(0.6881) H5SA(0.6944) H5SB(0.7033) H1SA(0.5528) H1SB(0.6419) H1SC(0.586)
 H4SA(0.6706) H4SB(0.7402) H3SA(0.6475) H3SB(0.576)
;
_olex2_submission_special_instructions 'No special instructions were received'

loop_
_space_group_symop_operation_xyz
'x, y, z'
'-x, y+1/2, -z+1/2'
'-x, -y, -z'
'x, -y-1/2, z-1/2'

loop_
_atom_site_label
_atom_site_type_symbol
_atom_site_fract_x
_atom_site_fract_y
_atom_site_fract_z
_atom_site_U_iso_or_equiv
_atom_site_adp_type
_atom_site_occupancy
_atom_site_site_symmetry_order
_atom_site_calc_flag
_atom_site_refinement_flags_posn
_atom_site_refinement_flags_occupancy
Zr1 Zr 0.05745(3) 0.56148(2) 0.72709(3) 0.02143(11) Uani 1 1 d . .
Fe1 Fe 0.21852(4) 0.52736(3) 0.92768(4) 0.02043(15) Uani 1 1 d . .
O1 O 0.2969(2) 0.44877(13) 1.05419(18) 0.0270(7) Uani 1 1 d . .
O2 O 0.1538(2) 0.49761(13) 0.76022(18) 0.0262(7) Uani 1 1 d . .
O3 O 0.3976(2) 0.52171(13) 1.02774(18) 0.0240(7) Uani 1 1 d . .
O4 O 0.1590(2) 0.61080(12) 0.80140(18) 0.0241(7) Uani 1 1 d . .
O5 O 0.2821(2) 0.54545(13) 1.09830(18) 0.0254(7) Uani 1 1 d . .
O6 O 0.0329(2) 0.54226(12) 0.83901(17) 0.0230(7) Uani 1 1 d . .
N1 N 0.2493(3) 0.45595(15) 0.9754(2) 0.0234(8) Uani 1 1 d . .
N2 N 0.1922(2) 0.48012(15) 0.8356(2) 0.0227(8) Uani 1 1 d . .
N3 N 0.3417(2) 0.54339(15) 0.9597(2) 0.0212(8) Uani 1 1 d . .
N4 N 0.2264(3) 0.58928(15) 0.8589(2) 0.0221(8) Uani 1 1 d . .
N5 N 0.2127(2) 0.55117(15) 1.0316(2) 0.0226(8) Uani 1 1 d . .
N6 N 0.0939(3) 0.54296(15) 0.9102(2) 0.0220(8) Uani 1 1 d . .
N7 N 0.0089(3) 0.49083(16) 0.6368(2) 0.0264(9) Uani 1 1 d . .
N8 N 0.1285(3) 0.57881(15) 0.6283(2) 0.0247(9) Uani 1 1 d . .
N9 N 0.0227(2) 0.65271(15) 0.6971(2) 0.0229(8) Uani 1 1 d . .
N10 N -0.0921(2) 0.56445(16) 0.7110(2) 0.0239(8) Uani 1 1 d . .
C1 C 0.2396(3) 0.41236(19) 0.9290(3) 0.0245(10) Uani 1 1 d . .
C2 C 0.2009(3) 0.42630(18) 0.8472(3) 0.0236(10) Uani 1 1 d . .
C3 C 0.1753(3) 0.38344(18) 0.7826(3) 0.0285(11) Uani 1 1 d . .
H3A H 0.1881 0.3978 0.7326 0.034 Uiso 1 1 calc R .
H3B H 0.1108 0.3760 0.7720 0.034 Uiso 1 1 calc R .
C4 C 0.2270(4) 0.3291(2) 0.8076(3) 0.0343(12) Uani 1 1 d . .
H4A H 0.2008 0.2990 0.7696 0.041 Uiso 1 1 calc R .
H4B H 0.2893 0.3344 0.8046 0.041 Uiso 1 1 calc R .
C5 C 0.2256(4) 0.31121(19) 0.8921(3) 0.0339(12) Uani 1 1 d . .
H5A H 0.2566 0.2749 0.9042 0.041 Uiso 1 1 calc R .
H5B H 0.1633 0.3059 0.8952 0.041 Uiso 1 1 calc R .
C6 C 0.2703(3) 0.35435(18) 0.9550(3) 0.0307(11) Uani 1 1 d . .
H6A H 0.2559 0.3459 1.0067 0.037 Uiso 1 1 calc R .
H6B H 0.3356 0.3520 0.9631 0.037 Uiso 1 1 calc R .
C7 C 0.3735(3) 0.58429(18) 0.9250(3) 0.0221(10) Uani 1 1 d . .
C8 C 0.3061(3) 0.60954(19) 0.8631(3) 0.0241(10) Uani 1 1 d . .
C9 C 0.3258(3) 0.6564(2) 0.8123(3) 0.0298(11) Uani 1 1 d . .
H9A H 0.2749 0.6826 0.7997 0.036 Uiso 1 1 calc R .
H9B H 0.3345 0.6413 0.7613 0.036 Uiso 1 1 calc R .
C10 C 0.4089(4) 0.6875(2) 0.8561(4) 0.0415(14) Uani 1 1 d . .
H10A H 0.4262 0.7145 0.8191 0.050 Uiso 1 1 calc R .
H10B H 0.3962 0.7086 0.9014 0.050 Uiso 1 1 calc R .
C11 C 0.4852(3) 0.6474(2) 0.8875(3) 0.0387(13) Uani 1 1 d . .
H11A H 0.5394 0.6691 0.9118 0.046 Uiso 1 1 calc R .
H11B H 0.4969 0.6257 0.8423 0.046 Uiso 1 1 calc R .
C12 C 0.4653(3) 0.6070(2) 0.9501(3) 0.0293(11) Uani 1 1 d . .
H12A H 0.5083 0.5758 0.9583 0.035 Uiso 1 1 calc R .
H12B H 0.4726 0.6269 1.0018 0.035 Uiso 1 1 calc R .
C13 C 0.1367(3) 0.56660(18) 1.0433(3) 0.0238(10) Uani 1 1 d . .
C14 C 0.0675(3) 0.56457(18) 0.9708(2) 0.0200(9) Uani 1 1 d . .
C15 C -0.0240(3) 0.5857(2) 0.9673(3) 0.0266(10) Uani 1 1 d . .
H15A H -0.0648 0.5537 0.9653 0.032 Uiso 1 1 calc R .
H15B H -0.0454 0.6081 0.9181 0.032 Uiso 1 1 calc R .
C16 C -0.0242(3) 0.6214(2) 1.0403(3) 0.0317(11) Uani 1 1 d . .
H16A H 0.0058 0.6574 1.0359 0.038 Uiso 1 1 calc R .
H16B H -0.0862 0.6296 1.0417 0.038 Uiso 1 1 calc R .
C17 C 0.0227(3) 0.5924(2) 1.1175(3) 0.0328(12) Uani 1 1 d . .
H17A H -0.0053 0.5556 1.1207 0.039 Uiso 1 1 calc R .
H17B H 0.0159 0.6151 1.1637 0.039 Uiso 1 1 calc R .
C18 C 0.1213(3) 0.5842(2) 1.1223(3) 0.0285(11) Uani 1 1 d . .
H18A H 0.1533 0.6196 1.1393 0.034 Uiso 1 1 calc R .
H18B H 0.1456 0.5555 1.1630 0.034 Uiso 1 1 calc R .
C19 C 0.4146(3) 0.4886(2) 1.1697(3) 0.0293(11) Uani 1 1 d . .
H19A H 0.3861 0.4620 1.1997 0.035 Uiso 1 1 calc R .
H19B H 0.4672 0.4698 1.1589 0.035 Uiso 1 1 calc R .
C20 C 0.4462(4) 0.5392(2) 1.2234(3) 0.0371(12) Uani 1 1 d . .
H20A H 0.3942 0.5569 1.2369 0.044 Uiso 1 1 calc R .
H20B H 0.4863 0.5261 1.2739 0.044 Uiso 1 1 calc R .
C21 C 0.4944(4) 0.5830(2) 1.1864(3) 0.0421(14) Uani 1 1 d . .
H21A H 0.5137 0.6135 1.2256 0.050 Uiso 1 1 calc R .
H21B H 0.4524 0.5992 1.1391 0.050 Uiso 1 1 calc R .
C22 C 0.5749(4) 0.5609(3) 1.1608(4) 0.0506(15) Uani 1 1 d . .
H22A H 0.5555 0.5356 1.1153 0.076 Uiso 1 1 calc GR .
H22B H 0.6135 0.5408 1.2056 0.076 Uiso 1 1 calc GR .
H22C H 0.6077 0.5922 1.1452 0.076 Uiso 1 1 calc GR .
C23 C -0.0652(3) 0.4569(2) 0.6313(3) 0.0295(11) Uani 1 1 d . .
C24 C -0.0545(4) 0.4069(2) 0.5876(3) 0.0337(12) Uani 1 1 d . .
H24 H -0.0965 0.3775 0.5734 0.040 Uiso 1 1 calc R .
C25 C 0.0253(4) 0.4092(2) 0.5703(3) 0.0338(12) Uani 1 1 d . .
H25 H 0.0510 0.3812 0.5440 0.041 Uiso 1 1 calc R .
C26 C 0.0641(3) 0.46168(19) 0.5992(3) 0.0277(11) Uani 1 1 d . .
C27 C 0.1453(3) 0.48144(19) 0.5884(3) 0.0249(10) Uani 1 1 d . .
C28 C 0.1722(3) 0.5372(2) 0.5984(3) 0.0271(11) Uani 1 1 d . .
C29 C 0.2412(3) 0.5610(2) 0.5670(3) 0.0306(11) Uani 1 1 d . .
H29 H 0.2828 0.5410 0.5454 0.037 Uiso 1 1 calc R .
C30 C 0.2366(3) 0.6172(2) 0.5738(3) 0.0321(12) Uani 1 1 d . .
H30 H 0.2731 0.6440 0.5568 0.039 Uiso 1 1 calc R .
C31 C 0.1654(3) 0.62849(19) 0.6120(3) 0.0257(10) Uani 1 1 d . .
C32 C 0.1379(3) 0.68156(19) 0.6275(3) 0.0254(10) Uani 1 1 d . .
C33 C 0.0720(3) 0.69267(19) 0.6682(3) 0.0255(10) Uani 1 1 d . .
C34 C 0.0460(3) 0.7476(2) 0.6875(3) 0.0310(11) Uani 1 1 d . .
H34 H 0.0680 0.7821 0.6729 0.037 Uiso 1 1 calc R .
C35 C -0.0157(4) 0.7410(2) 0.7302(3) 0.0323(12) Uani 1 1 d . .
H35 H -0.0436 0.7700 0.7528 0.039 Uiso 1 1 calc R .
C36 C -0.0315(3) 0.68233(19) 0.7351(3) 0.0257(10) Uani 1 1 d . .
C37 C -0.0967(3) 0.65859(19) 0.7692(3) 0.0261(10) Uani 1 1 d . .
C38 C -0.1266(3) 0.6033(2) 0.7553(3) 0.0271(10) Uani 1 1 d . .
C39 C -0.2006(3) 0.5793(2) 0.7802(3) 0.0294(11) Uani 1 1 d . .
H39 H -0.2336 0.5965 0.8133 0.035 Uiso 1 1 calc R .
C40 C -0.2141(3) 0.5277(2) 0.7476(3) 0.0320(12) Uani 1 1 d . .
H40 H -0.2596 0.5024 0.7523 0.038 Uiso 1 1 calc R .
C41 C -0.1469(3) 0.5180(2) 0.7043(3) 0.0263(10) Uani 1 1 d . .
C42 C -0.1370(3) 0.4685(2) 0.6638(3) 0.0287(11) Uani 1 1 d . .
C43 C -0.2093(3) 0.42546(16) 0.6536(2) 0.0589(8) Uani 1 1 d . .
C48 C -0.1897(2) 0.37027(17) 0.6762(2) 0.0589(8) Uani 1 1 d G .
H48 H -0.1304 0.3597 0.7006 0.071 Uiso 1 1 calc R .
C47 C -0.2570(3) 0.33057(13) 0.6630(2) 0.0589(8) Uani 1 1 d G .
H47 H -0.2436 0.2928 0.6785 0.071 Uiso 1 1 calc R .
C46 C -0.3439(3) 0.34606(15) 0.6273(2) 0.0589(8) Uani 1 1 d G .
H46 H -0.3899 0.3189 0.6183 0.071 Uiso 1 1 calc R .
C45 C -0.3635(2) 0.40125(17) 0.6047(2) 0.0589(8) Uani 1 1 d G .
H45 H -0.4228 0.4118 0.5803 0.071 Uiso 1 1 calc R .
C44 C -0.2962(3) 0.44095(13) 0.6178(2) 0.0589(8) Uani 1 1 d G .
H44 H -0.3096 0.4787 0.6024 0.071 Uiso 1 1 calc R .
C49 C 0.2062(2) 0.44219(13) 0.55856(17) 0.0292(11) Uani 1 1 d . .
C50 C 0.2886(2) 0.43056(14) 0.60936(15) 0.0381(13) Uani 1 1 d G .
H50 H 0.3038 0.4458 0.6619 0.046 Uiso 1 1 calc R .
C51 C 0.34855(18) 0.39669(15) 0.58330(19) 0.0480(15) Uani 1 1 d G .
H51 H 0.4048 0.3887 0.6180 0.058 Uiso 1 1 calc R .
C52 C 0.3262(2) 0.37446(14) 0.5064(2) 0.0434(14) Uani 1 1 d G .
H52 H 0.3672 0.3513 0.4886 0.052 Uiso 1 1 calc R .
C53 C 0.2439(2) 0.38609(14) 0.45563(15) 0.0412(14) Uani 1 1 d G .
H53 H 0.2287 0.3709 0.4031 0.049 Uiso 1 1 calc R .
C54 C 0.18393(18) 0.41996(14) 0.48169(16) 0.0324(12) Uani 1 1 d G .
H54 H 0.1277 0.4279 0.4470 0.039 Uiso 1 1 calc R .
C55 C 0.1811(2) 0.73058(11) 0.59653(18) 0.0283(11) Uani 1 1 d . .
C60 C 0.1549(2) 0.74406(13) 0.51569(17) 0.0399(13) Uani 1 1 d G .
H60 H 0.1091 0.7233 0.4810 0.048 Uiso 1 1 calc R .
C59 C 0.1955(3) 0.78798(14) 0.48562(15) 0.0470(16) Uani 1 1 d G .
H59 H 0.1776 0.7972 0.4304 0.056 Uiso 1 1 calc R .
C58 C 0.2624(2) 0.81841(12) 0.5364(2) 0.0427(15) Uani 1 1 d G .
H58 H 0.2902 0.8484 0.5159 0.051 Uiso 1 1 calc R .
C57 C 0.2887(2) 0.80493(13) 0.6172(2) 0.0453(15) Uani 1 1 d G .
H57 H 0.3344 0.8257 0.6520 0.054 Uiso 1 1 calc R .
C56 C 0.2480(2) 0.76102(13) 0.64731(15) 0.0377(13) Uani 1 1 d G .
H56 H 0.2660 0.7518 0.7026 0.045 Uiso 1 1 calc R .
C61 C -0.1365(3) 0.69556(14) 0.8218(2) 0.0541(7) Uani 1 1 d . .
C62 C -0.0789(2) 0.72052(15) 0.8871(2) 0.0541(7) Uani 1 1 d G .
H62 H -0.0168 0.7141 0.8970 0.065 Uiso 1 1 calc R .
C63 C -0.1122(3) 0.75483(15) 0.9380(2) 0.0541(7) Uani 1 1 d G .
H63 H -0.0728 0.7719 0.9827 0.065 Uiso 1 1 calc R .
C64 C -0.2030(3) 0.76419(14) 0.9236(2) 0.0541(7) Uani 1 1 d G .
H64 H -0.2257 0.7876 0.9584 0.065 Uiso 1 1 calc R .
C65 C -0.2606(2) 0.73924(15) 0.8582(2) 0.0541(7) Uani 1 1 d G .
H65 H -0.3226 0.7456 0.8483 0.065 Uiso 1 1 calc R .
C66 C -0.2273(3) 0.70493(15) 0.8073(2) 0.0541(7) Uani 1 1 d G .
H66 H -0.2666 0.6879 0.7627 0.065 Uiso 1 1 calc R .
B1 B 0.3462(4) 0.5016(2) 1.0858(3) 0.0260(12) Uani 1 1 d . .
C6S C 0.5218(10) 0.7593(7) 0.5900(9) 0.0751(19) Uani 0.5 1 d . P
H6SA H 0.4810 0.7323 0.5574 0.113 Uiso 0.5 1 calc GR P
H6SB H 0.5777 0.7597 0.5732 0.113 Uiso 0.5 1 calc GR P
H6SC H 0.4950 0.7966 0.5828 0.113 Uiso 0.5 1 calc GR P
C2S C 0.4850(10) 0.5924(6) 0.6304(9) 0.0751(19) Uani 0.5 1 d D P
H2SA H 0.4224 0.5814 0.6080 0.090 Uiso 0.5 1 calc R P
H2SB H 0.4967 0.5832 0.6881 0.090 Uiso 0.5 1 calc R P
C5S C 0.5389(10) 0.7436(6) 0.6728(9) 0.0751(19) Uani 0.5 1 d . P
H5SA H 0.4881 0.7551 0.6944 0.090 Uiso 0.5 1 calc R P
H5SB H 0.5923 0.7635 0.7033 0.090 Uiso 0.5 1 calc R P
C1S C 0.5335(9) 0.5474(6) 0.6002(9) 0.0751(19) Uani 0.5 1 d D P
H1SA H 0.4945 0.5303 0.5528 0.113 Uiso 0.5 1 calc GR P
H1SB H 0.5522 0.5190 0.6419 0.113 Uiso 0.5 1 calc GR P
H1SC H 0.5858 0.5632 0.5860 0.113 Uiso 0.5 1 calc GR P
C4S C 0.5528(9) 0.6816(6) 0.6838(9) 0.0751(19) Uani 0.5 1 d D P
H4SA H 0.6090 0.6707 0.6706 0.090 Uiso 0.5 1 calc R P
H4SB H 0.5567 0.6714 0.7402 0.090 Uiso 0.5 1 calc R P
C3S C 0.4786(9) 0.6527(6) 0.6313(9) 0.0751(19) Uani 0.5 1 d D P
H3SA H 0.4237 0.6629 0.6475 0.090 Uiso 0.5 1 calc R P
H3SB H 0.4723 0.6666 0.5760 0.090 Uiso 0.5 1 calc R P

loop_
_atom_site_aniso_label
_atom_site_aniso_U_11
_atom_site_aniso_U_22
_atom_site_aniso_U_33
_atom_site_aniso_U_23
_atom_site_aniso_U_13
_atom_site_aniso_U_12
Zr1 0.0272(2) 0.0207(2) 0.0167(2) 0.00076(18) 0.00598(18) -0.00074(19)
Fe1 0.0262(4) 0.0185(3) 0.0171(3) -0.0001(3) 0.0061(3) 0.0002(3)
O1 0.0337(19) 0.0273(17) 0.0178(16) 0.0041(13) 0.0024(14) 0.0007(15)
O2 0.0351(19) 0.0274(17) 0.0147(15) -0.0003(13) 0.0033(14) 0.0052(15)
O3 0.0255(17) 0.0267(17) 0.0189(16) 0.0034(13) 0.0033(14) 0.0054(14)
O4 0.0289(18) 0.0233(16) 0.0187(16) 0.0050(13) 0.0033(14) 0.0000(14)
O5 0.0279(18) 0.0302(18) 0.0168(15) -0.0020(13) 0.0028(14) 0.0020(14)
O6 0.0262(17) 0.0247(16) 0.0174(15) 0.0023(13) 0.0038(14) -0.0004(13)
N1 0.031(2) 0.0228(19) 0.0160(18) 0.0010(15) 0.0044(17) -0.0013(16)
N2 0.025(2) 0.026(2) 0.0167(18) 0.0030(16) 0.0040(16) 0.0031(17)
N3 0.026(2) 0.0189(18) 0.0195(19) 0.0009(15) 0.0061(17) 0.0044(16)
N4 0.028(2) 0.0217(19) 0.0171(19) -0.0050(15) 0.0056(17) 0.0000(17)
N5 0.026(2) 0.0201(19) 0.0207(19) 0.0013(16) 0.0035(17) 0.0024(16)
N6 0.032(2) 0.0185(18) 0.0154(18) -0.0006(15) 0.0051(17) -0.0025(16)
N7 0.032(2) 0.027(2) 0.020(2) -0.0008(16) 0.0044(18) -0.0046(18)
N8 0.036(2) 0.0195(19) 0.0199(19) -0.0027(15) 0.0100(18) -0.0055(17)
N9 0.024(2) 0.025(2) 0.0212(19) 0.0053(16) 0.0083(17) 0.0014(17)
N10 0.026(2) 0.026(2) 0.0184(19) 0.0003(16) 0.0032(16) -0.0028(17)
C1 0.028(3) 0.025(2) 0.020(2) -0.0018(19) 0.005(2) -0.001(2)
C2 0.030(3) 0.019(2) 0.024(2) -0.0024(18) 0.011(2) 0.0021(19)
C3 0.036(3) 0.021(2) 0.028(3) -0.006(2) 0.007(2) 0.000(2)
C4 0.036(3) 0.023(2) 0.044(3) -0.011(2) 0.011(3) -0.004(2)
C5 0.043(3) 0.019(2) 0.040(3) -0.003(2) 0.010(3) 0.001(2)
C6 0.037(3) 0.018(2) 0.036(3) 0.004(2) 0.006(2) 0.003(2)
C7 0.024(2) 0.021(2) 0.023(2) -0.0029(19) 0.008(2) 0.0014(19)
C8 0.029(3) 0.023(2) 0.022(2) 0.0005(19) 0.009(2) 0.003(2)
C9 0.030(3) 0.025(2) 0.034(3) 0.007(2) 0.008(2) -0.003(2)
C10 0.042(3) 0.031(3) 0.051(4) 0.012(3) 0.011(3) -0.006(2)
C11 0.031(3) 0.034(3) 0.051(3) 0.013(3) 0.010(3) -0.002(2)
C12 0.028(3) 0.027(3) 0.032(3) 0.004(2) 0.004(2) 0.000(2)
C13 0.030(3) 0.020(2) 0.021(2) -0.0010(19) 0.006(2) -0.002(2)
C14 0.023(2) 0.019(2) 0.018(2) -0.0004(18) 0.0059(18) 0.0001(19)
C15 0.031(3) 0.028(2) 0.022(2) 0.001(2) 0.009(2) 0.000(2)
C16 0.034(3) 0.035(3) 0.028(3) -0.002(2) 0.012(2) 0.006(2)
C17 0.042(3) 0.033(3) 0.026(3) -0.008(2) 0.013(2) -0.004(2)
C18 0.033(3) 0.033(3) 0.020(2) -0.004(2) 0.009(2) 0.002(2)
C19 0.033(3) 0.031(3) 0.025(2) 0.003(2) 0.008(2) 0.000(2)
C20 0.037(3) 0.047(3) 0.026(3) -0.003(2) 0.006(2) 0.000(3)
C21 0.042(3) 0.041(3) 0.041(3) -0.013(3) 0.007(3) -0.009(3)
C22 0.034(3) 0.069(4) 0.049(4) -0.001(3) 0.011(3) -0.007(3)
C23 0.038(3) 0.029(3) 0.020(2) 0.001(2) 0.003(2) -0.010(2)
C24 0.045(3) 0.028(3) 0.027(3) -0.006(2) 0.006(2) -0.011(2)
C25 0.042(3) 0.029(3) 0.029(3) -0.004(2) 0.007(2) -0.001(2)
C26 0.039(3) 0.024(2) 0.019(2) -0.0017(19) 0.006(2) 0.002(2)
C27 0.034(3) 0.025(2) 0.015(2) 0.0010(19) 0.003(2) 0.005(2)
C28 0.036(3) 0.027(2) 0.019(2) -0.0002(19) 0.009(2) 0.004(2)
C29 0.039(3) 0.030(3) 0.027(3) -0.001(2) 0.016(2) 0.000(2)
C30 0.039(3) 0.033(3) 0.029(3) 0.006(2) 0.016(2) -0.003(2)
C31 0.029(3) 0.028(2) 0.021(2) 0.003(2) 0.008(2) 0.000(2)
C32 0.032(3) 0.023(2) 0.020(2) 0.0069(19) 0.005(2) -0.001(2)
C33 0.031(3) 0.022(2) 0.023(2) 0.0073(19) 0.008(2) 0.000(2)
C34 0.038(3) 0.022(2) 0.032(3) 0.007(2) 0.007(2) 0.003(2)
C35 0.042(3) 0.023(2) 0.034(3) 0.003(2) 0.014(2) 0.005(2)
C36 0.025(2) 0.026(2) 0.026(2) 0.006(2) 0.006(2) 0.004(2)
C37 0.029(3) 0.026(2) 0.024(2) 0.005(2) 0.007(2) 0.006(2)
C38 0.029(3) 0.029(3) 0.024(2) 0.005(2) 0.007(2) 0.003(2)
C39 0.029(3) 0.034(3) 0.026(2) 0.005(2) 0.008(2) -0.001(2)
C40 0.029(3) 0.041(3) 0.027(3) 0.008(2) 0.010(2) -0.008(2)
C41 0.027(3) 0.030(3) 0.019(2) 0.003(2) 0.001(2) -0.007(2)
C42 0.030(3) 0.036(3) 0.019(2) 0.002(2) 0.004(2) -0.009(2)
C43 0.0772(19) 0.0672(17) 0.0384(15) -0.0179(14) 0.0256(14) -0.0370(17)
C48 0.0772(19) 0.0672(17) 0.0384(15) -0.0179(14) 0.0256(14) -0.0370(17)
C47 0.0772(19) 0.0672(17) 0.0384(15) -0.0179(14) 0.0256(14) -0.0370(17)
C46 0.0772(19) 0.0672(17) 0.0384(15) -0.0179(14) 0.0256(14) -0.0370(17)
C45 0.0772(19) 0.0672(17) 0.0384(15) -0.0179(14) 0.0256(14) -0.0370(17)
C44 0.0772(19) 0.0672(17) 0.0384(15) -0.0179(14) 0.0256(14) -0.0370(17)
C49 0.042(3) 0.024(2) 0.023(2) 0.002(2) 0.013(2) 0.001(2)
C50 0.041(3) 0.041(3) 0.032(3) -0.003(2) 0.009(3) 0.000(3)
C51 0.041(3) 0.050(4) 0.054(4) 0.005(3) 0.014(3) 0.008(3)
C52 0.057(4) 0.037(3) 0.043(3) 0.001(3) 0.026(3) 0.011(3)
C53 0.064(4) 0.036(3) 0.028(3) 0.001(2) 0.019(3) 0.007(3)
C54 0.048(3) 0.026(2) 0.023(2) 0.001(2) 0.010(2) 0.006(2)
C55 0.038(3) 0.021(2) 0.031(3) 0.006(2) 0.017(2) 0.002(2)
C60 0.061(4) 0.030(3) 0.029(3) 0.007(2) 0.013(3) -0.003(3)
C59 0.078(5) 0.032(3) 0.039(3) 0.009(3) 0.029(3) 0.003(3)
C58 0.059(4) 0.025(3) 0.056(4) 0.015(3) 0.037(3) 0.010(3)
C57 0.041(3) 0.035(3) 0.058(4) 0.009(3) 0.011(3) -0.011(3)
C56 0.043(3) 0.031(3) 0.036(3) 0.013(2) 0.004(3) -0.005(2)
C61 0.085(2) 0.0318(13) 0.0609(17) 0.0155(11) 0.0465(17) 0.0147(13)
C62 0.085(2) 0.0318(13) 0.0609(17) 0.0155(11) 0.0465(17) 0.0147(13)
C63 0.085(2) 0.0318(13) 0.0609(17) 0.0155(11) 0.0465(17) 0.0147(13)
C64 0.085(2) 0.0318(13) 0.0609(17) 0.0155(11) 0.0465(17) 0.0147(13)
C65 0.085(2) 0.0318(13) 0.0609(17) 0.0155(11) 0.0465(17) 0.0147(13)
C66 0.085(2) 0.0318(13) 0.0609(17) 0.0155(11) 0.0465(17) 0.0147(13)
B1 0.028(3) 0.025(3) 0.023(3) 0.001(2) 0.003(2) 0.000(2)
C6S 0.059(4) 0.084(4) 0.079(4) 0.039(4) 0.010(3) 0.006(3)
C2S 0.059(4) 0.084(4) 0.079(4) 0.039(4) 0.010(3) 0.006(3)
C5S 0.059(4) 0.084(4) 0.079(4) 0.039(4) 0.010(3) 0.006(3)
C1S 0.059(4) 0.084(4) 0.079(4) 0.039(4) 0.010(3) 0.006(3)
C4S 0.059(4) 0.084(4) 0.079(4) 0.039(4) 0.010(3) 0.006(3)
C3S 0.059(4) 0.084(4) 0.079(4) 0.039(4) 0.010(3) 0.006(3)

loop_
_atom_type_symbol
_atom_type_description
_atom_type_scat_dispersion_real
_atom_type_scat_dispersion_imag
_atom_type_scat_source
C C 0.0033 0.0016 'International Tables Vol C Tables 4.2.6.8 and 6.1.1.4'
H H 0.0000 0.0000 'International Tables Vol C Tables 4.2.6.8 and 6.1.1.4'
B B 0.0013 0.0007 'International Tables Vol C Tables 4.2.6.8 and 6.1.1.4'
Fe Fe 0.3463 0.8444 'International Tables Vol C Tables 4.2.6.8 and 6.1.1.4'
N N 0.0061 0.0033 'International Tables Vol C Tables 4.2.6.8 and 6.1.1.4'
O O 0.0106 0.0060 'International Tables Vol C Tables 4.2.6.8 and 6.1.1.4'
Zr Zr -2.9673 0.5597 'International Tables Vol C Tables 4.2.6.8 and 6.1.1.4'

loop_
_geom_angle_atom_site_label_1
_geom_angle_atom_site_label_2
_geom_angle_atom_site_label_3
_geom_angle
O2 Zr1 O4 82.36(12)
O2 Zr1 N7 75.19(13)
O2 Zr1 N8 83.87(13)
O2 Zr1 N9 149.93(13)
O2 Zr1 N10 133.61(13)
O4 Zr1 N7 152.61(13)
O4 Zr1 N8 85.69(13)
O4 Zr1 N9 72.81(13)
O4 Zr1 N10 129.89(13)
O6 Zr1 O2 82.53(12)
O6 Zr1 O4 81.05(11)
O6 Zr1 N7 110.83(13)
O6 Zr1 N8 162.12(13)
O6 Zr1 N9 109.36(12)
O6 Zr1 N10 73.14(12)
N8 Zr1 N7 76.58(13)
N9 Zr1 N7 122.14(14)
N9 Zr1 N8 77.72(13)
N10 Zr1 N7 77.48(14)
N10 Zr1 N8 124.73(14)
N10 Zr1 N9 76.35(13)
N1 Fe1 N2 78.90(15)
N1 Fe1 N4 155.69(16)
N1 Fe1 N6 112.26(16)
N2 Fe1 N4 88.74(15)
N2 Fe1 N6 88.96(16)
N3 Fe1 N1 85.80(16)
N3 Fe1 N2 110.95(16)
N3 Fe1 N4 79.14(16)
N3 Fe1 N5 86.67(16)
N3 Fe1 N6 155.84(15)
N4 Fe1 N6 88.10(16)
N5 Fe1 N1 85.84(15)
N5 Fe1 N2 155.48(16)
N5 Fe1 N4 111.95(15)
N5 Fe1 N6 79.14(16)
N1 O1 B1 110.5(3)
N2 O2 Zr1 126.7(2)
N3 O3 B1 111.1(3)
N4 O4 Zr1 123.7(2)
N5 O5 B1 111.2(3)
N6 O6 Zr1 125.6(2)
O1 N1 Fe1 123.4(3)
C1 N1 Fe1 118.3(3)
C1 N1 O1 117.1(4)
O2 N2 Fe1 124.6(3)
C2 N2 Fe1 117.7(3)
C2 N2 O2 117.1(4)
O3 N3 Fe1 123.5(3)
C7 N3 Fe1 119.1(3)
C7 N3 O3 116.2(4)
O4 N4 Fe1 126.2(3)
C8 N4 Fe1 116.9(3)
C8 N4 O4 116.7(4)
O5 N5 Fe1 123.3(3)
C13 N5 Fe1 119.0(3)
C13 N5 O5 117.0(4)
O6 N6 Fe1 126.5(3)
C14 N6 Fe1 116.7(3)
C14 N6 O6 116.0(4)
C23 N7 Zr1 127.3(3)
C26 N7 Zr1 123.4(3)
C26 N7 C23 105.6(4)
C28 N8 Zr1 121.4(3)
C28 N8 C31 106.3(4)
C31 N8 Zr1 127.6(3)
C33 N9 Zr1 128.3(3)
C36 N9 Zr1 121.4(3)
C36 N9 C33 105.6(4)
C38 N10 Zr1 118.3(3)
C41 N10 Zr1 125.0(3)
C41 N10 C38 105.6(4)
N1 C1 C2 112.1(4)
N1 C1 C6 125.3(4)
C2 C1 C6 122.5(4)
N2 C2 C1 112.6(4)
N2 C2 C3 124.4(4)
C1 C2 C3 123.0(4)
C2 C3 H3A 109.6
C2 C3 H3B 109.6
C2 C3 C4 110.3(4)
H3A C3 H3B 108.1
C4 C3 H3A 109.6
C4 C3 H3B 109.6
C3 C4 H4A 109.2
C3 C4 H4B 109.2
H4A C4 H4B 107.9
C5 C4 C3 112.3(4)
C5 C4 H4A 109.2
C5 C4 H4B 109.2
C4 C5 H5A 109.2
C4 C5 H5B 109.2
C4 C5 C6 112.1(4)
H5A C5 H5B 107.9
C6 C5 H5A 109.2
C6 C5 H5B 109.2
C1 C6 C5 110.8(4)
C1 C6 H6A 109.5
C1 C6 H6B 109.5
C5 C6 H6A 109.5
C5 C6 H6B 109.5
H6A C6 H6B 108.1
N3 C7 C8 111.5(4)
N3 C7 C12 125.7(4)
C8 C7 C12 122.5(4)
N4 C8 C7 113.1(4)
N4 C8 C9 124.6(4)
C7 C8 C9 122.2(4)
C8 C9 H9A 109.6
C8 C9 H9B 109.6
C8 C9 C10 110.2(4)
H9A C9 H9B 108.1
C10 C9 H9A 109.6
C10 C9 H9B 109.6
C9 C10 H10A 109.4
C9 C10 H10B 109.4
H10A C10 H10B 108.0
C11 C10 C9 111.3(4)
C11 C10 H10A 109.4
C11 C10 H10B 109.4
C10 C11 H11A 109.2
C10 C11 H11B 109.2
C10 C11 C12 112.0(4)
H11A C11 H11B 107.9
C12 C11 H11A 109.2
C12 C11 H11B 109.2
C7 C12 C11 111.7(4)
C7 C12 H12A 109.3
C7 C12 H12B 109.3
C11 C12 H12A 109.3
C11 C12 H12B 109.3
H12A C12 H12B 108.0
N5 C13 C14 111.7(4)
N5 C13 C18 125.0(4)
C14 C13 C18 123.2(4)
N6 C14 C13 113.0(4)
N6 C14 C15 125.3(4)
C13 C14 C15 121.7(4)
C14 C15 H15A 109.5
C14 C15 H15B 109.5
C14 C15 C16 110.5(4)
H15A C15 H15B 108.1
C16 C15 H15A 109.5
C16 C15 H15B 109.5
C15 C16 H16A 109.3
C15 C16 H16B 109.3
H16A C16 H16B 107.9
C17 C16 C15 111.7(4)
C17 C16 H16A 109.3
C17 C16 H16B 109.3
C16 C17 H17A 109.3
C16 C17 H17B 109.3
C16 C17 C18 111.4(4)
H17A C17 H17B 108.0
C18 C17 H17A 109.3
C18 C17 H17B 109.3
C13 C18 C17 111.6(4)
C13 C18 H18A 109.3
C13 C18 H18B 109.3
C17 C18 H18A 109.3
C17 C18 H18B 109.3
H18A C18 H18B 108.0
H19A C19 H19B 107.4
C20 C19 H19A 108.3
C20 C19 H19B 108.3
C20 C19 B1 115.8(4)
B1 C19 H19A 108.3
B1 C19 H19B 108.3
C19 C20 H20A 108.7
C19 C20 H20B 108.7
H20A C20 H20B 107.6
C21 C20 C19 114.4(4)
C21 C20 H20A 108.7
C21 C20 H20B 108.7
C20 C21 H21A 108.7
C20 C21 H21B 108.7
C20 C21 C22 114.0(5)
H21A C21 H21B 107.6
C22 C21 H21A 108.7
C22 C21 H21B 108.7
C21 C22 H22A 109.5
C21 C22 H22B 109.5
C21 C22 H22C 109.5
H22A C22 H22B 109.5
H22A C22 H22C 109.5
H22B C22 H22C 109.5
N7 C23 C24 108.7(4)
N7 C23 C42 125.8(4)
C42 C23 C24 125.5(5)
C23 C24 H24 125.9
C25 C24 C23 108.1(4)
C25 C24 H24 125.9
C24 C25 H25 126.5
C24 C25 C26 107.0(5)
C26 C25 H25 126.5
N7 C26 C25 110.4(4)
N7 C26 C27 125.0(4)
C27 C26 C25 124.6(4)
C26 C27 C49 119.6(4)
C28 C27 C26 123.9(4)
C28 C27 C49 116.3(4)
N8 C28 C27 125.3(4)
N8 C28 C29 109.7(4)
C27 C28 C29 124.2(4)
C28 C29 H29 126.2
C30 C29 C28 107.6(4)
C30 C29 H29 126.2
C29 C30 H30 126.6
C29 C30 C31 106.8(4)
C31 C30 H30 126.6
N8 C31 C30 109.5(4)
N8 C31 C32 126.0(4)
C32 C31 C30 124.5(4)
C31 C32 C33 124.6(4)
C31 C32 C55 117.3(4)
C33 C32 C55 118.1(4)
N9 C33 C32 125.6(4)
N9 C33 C34 109.7(4)
C32 C33 C34 124.8(4)
C33 C34 H34 126.4
C35 C34 C33 107.2(4)
C35 C34 H34 126.4
C34 C35 H35 126.3
C34 C35 C36 107.4(4)
C36 C35 H35 126.3
N9 C36 C35 110.0(4)
N9 C36 C37 125.0(4)
C37 C36 C35 124.8(4)
C36 C37 C61 117.2(4)
C38 C37 C36 123.5(4)
C38 C37 C61 119.4(4)
N10 C38 C37 124.6(4)
N10 C38 C39 109.9(4)
C37 C38 C39 125.4(4)
C38 C39 H39 126.5
C40 C39 C38 107.1(4)
C40 C39 H39 126.5
C39 C40 H40 126.1
C39 C40 C41 107.7(4)
C41 C40 H40 126.1
N10 C41 C40 109.6(4)
N10 C41 C42 125.3(4)
C42 C41 C40 125.1(4)
C23 C42 C41 124.4(4)
C23 C42 C43 117.7(4)
C41 C42 C43 117.8(4)
C48 C43 C42 120.8(3)
C48 C43 C44 120.0
C44 C43 C42 119.1(3)
C43 C48 H48 120.0
C43 C48 C47 120.0
C47 C48 H48 120.0
C48 C47 H47 120.0
C46 C47 C48 120.0
C46 C47 H47 120.0
C47 C46 H46 120.0
C47 C46 C45 120.0
C45 C46 H46 120.0
C46 C45 H45 120.0
C46 C45 C44 120.0
C44 C45 H45 120.0
C43 C44 H44 120.0
C45 C44 C43 120.0
C45 C44 H44 120.0
C50 C49 C27 117.9(3)
C50 C49 C54 120.0
C54 C49 C27 122.1(3)
C49 C50 H50 120.0
C51 C50 C49 120.0
C51 C50 H50 120.0
C50 C51 H51 120.0
C50 C51 C52 120.0
C52 C51 H51 120.0
C51 C52 H52 120.0
C51 C52 C53 120.0
C53 C52 H52 120.0
C52 C53 H53 120.0
C54 C53 C52 120.0
C54 C53 H53 120.0
C49 C54 H54 120.0
C53 C54 C49 120.0
C53 C54 H54 120.0
C60 C55 C32 119.1(3)
C60 C55 C56 120.0
C56 C55 C32 120.9(3)
C55 C60 H60 120.0
C55 C60 C59 120.0
C59 C60 H60 120.0
C60 C59 H59 120.0
C58 C59 C60 120.0
C58 C59 H59 120.0
C59 C58 H58 120.0
C59 C58 C57 120.0
C57 C58 H58 120.0
C58 C57 H57 120.0
C56 C57 C58 120.0
C56 C57 H57 120.0
C55 C56 H56 120.0
C57 C56 C55 120.0
C57 C56 H56 120.0
C62 C61 C37 117.6(3)
C62 C61 C66 120.0
C66 C61 C37 122.4(3)
C61 C62 H62 120.0
C63 C62 C61 120.0
C63 C62 H62 120.0
C62 C63 H63 120.0
C62 C63 C64 120.0
C64 C63 H63 120.0
C63 C64 H64 120.0
C65 C64 C63 120.0
C65 C64 H64 120.0
C64 C65 H65 120.0
C64 C65 C66 120.0
C66 C65 H65 120.0
C61 C66 H66 120.0
C65 C66 C61 120.0
C65 C66 H66 120.0
O1 B1 C19 109.2(4)
O3 B1 O1 109.5(4)
O3 B1 C19 108.7(4)
O5 B1 O1 110.0(4)
O5 B1 O3 110.6(4)
O5 B1 C19 108.9(4)
H6SA C6S H6SB 109.5
H6SA C6S H6SC 109.5
H6SB C6S H6SC 109.5
C5S C6S H6SA 109.5
C5S C6S H6SB 109.5
C5S C6S H6SC 109.5
H2SA C2S H2SB 104.7
C1S C2S H2SA 101.9
C1S C2S H2SB 101.9
C3S C2S H2SA 101.9
C3S C2S H2SB 101.9
C3S C2S C1S 140.5(14)
C6S C5S H5SA 109.3
C6S C5S H5SB 109.3
C6S C5S C4S 111.7(15)
H5SA C5S H5SB 107.9
C4S C5S H5SA 109.3
C4S C5S H5SB 109.2
C2S C1S H1SA 109.5
C2S C1S H1SB 109.5
C2S C1S H1SC 109.5
H1SA C1S H1SB 109.5
H1SA C1S H1SC 109.5
H1SB C1S H1SC 109.5
C5S C4S H4SA 109.9
C5S C4S H4SB 109.9
H4SA C4S H4SB 108.3
C3S C4S C5S 108.8(12)
C3S C4S H4SA 109.9
C3S C4S H4SB 109.9
C2S C3S C4S 115.8(13)
C2S C3S H3SA 108.3
C2S C3S H3SB 108.3
C4S C3S H3SA 108.4
C4S C3S H3SB 108.3
H3SA C3S H3SB 107.4

loop_
_geom_bond_atom_site_label_1
_geom_bond_atom_site_label_2
_geom_bond_distance
Zr1 O2 2.119(3)
Zr1 O4 2.130(3)
Zr1 O6 2.106(3)
Zr1 N7 2.296(4)
Zr1 N8 2.281(4)
Zr1 N9 2.279(4)
Zr1 N10 2.273(4)
Fe1 N1 1.907(4)
Fe1 N2 1.909(4)
Fe1 N3 1.897(4)
Fe1 N4 1.920(4)
Fe1 N5 1.901(4)
Fe1 N6 1.922(4)
O1 N1 1.388(5)
O1 B1 1.510(6)
O2 N2 1.356(4)
O3 N3 1.378(5)
O3 B1 1.502(6)
O4 N4 1.355(5)
O5 N5 1.377(5)
O5 B1 1.498(6)
O6 N6 1.355(5)
N1 C1 1.301(6)
N2 C2 1.306(6)
N3 C7 1.306(6)
N4 C8 1.316(6)
N5 C13 1.300(6)
N6 C14 1.316(5)
N7 C23 1.393(6)
N7 C26 1.384(6)
N8 C28 1.374(6)
N8 C31 1.379(6)
N9 C33 1.390(6)
N9 C36 1.383(6)
N10 C38 1.391(6)
N10 C41 1.389(6)
C1 C2 1.430(6)
C1 C6 1.501(6)
C2 C3 1.494(6)
C3 H3A 0.9900
C3 H3B 0.9900
C3 C4 1.535(7)
C4 H4A 0.9900
C4 H4B 0.9900
C4 C5 1.522(7)
C5 H5A 0.9900
C5 H5B 0.9900
C5 C6 1.535(7)
C6 H6A 0.9900
C6 H6B 0.9900
C7 C8 1.433(6)
C7 C12 1.488(6)
C8 C9 1.500(6)
C9 H9A 0.9900
C9 H9B 0.9900
C9 C10 1.521(7)
C10 H10A 0.9900
C10 H10B 0.9900
C10 C11 1.518(7)
C11 H11A 0.9900
C11 H11B 0.9900
C11 C12 1.535(7)
C12 H12A 0.9900
C12 H12B 0.9900
C13 C14 1.436(6)
C13 C18 1.498(6)
C14 C15 1.496(6)
C15 H15A 0.9900
C15 H15B 0.9900
C15 C16 1.521(6)
C16 H16A 0.9900
C16 H16B 0.9900
C16 C17 1.520(7)
C17 H17A 0.9900
C17 H17B 0.9900
C17 C18 1.526(7)
C18 H18A 0.9900
C18 H18B 0.9900
C19 H19A 0.9900
C19 H19B 0.9900
C19 C20 1.530(7)
C19 B1 1.602(7)
C20 H20A 0.9900
C20 H20B 0.9900
C20 C21 1.516(7)
C21 H21A 0.9900
C21 H21B 0.9900
C21 C22 1.518(8)
C22 H22A 0.9800
C22 H22B 0.9800
C22 H22C 0.9800
C23 C24 1.445(7)
C23 C42 1.393(7)
C24 H24 0.9500
C24 C25 1.344(7)
C25 H25 0.9500
C25 C26 1.429(7)
C26 C27 1.401(7)
C27 C28 1.398(6)
C27 C49 1.510(5)
C28 C29 1.432(7)
C29 H29 0.9500
C29 C30 1.354(7)
C30 H30 0.9500
C30 C31 1.443(6)
C31 C32 1.387(6)
C32 C33 1.400(6)
C32 C55 1.513(5)
C33 C34 1.438(6)
C34 H34 0.9500
C34 C35 1.353(7)
C35 H35 0.9500
C35 C36 1.433(6)
C36 C37 1.409(6)
C37 C38 1.404(6)
C37 C61 1.503(5)
C38 C39 1.441(6)
C39 H39 0.9500
C39 C40 1.352(7)
C40 H40 0.9500
C40 C41 1.441(7)
C41 C42 1.402(7)
C42 C43 1.503(5)
C43 C48 1.3900
C43 C44 1.3900
C48 H48 0.9500
C48 C47 1.3900
C47 H47 0.9500
C47 C46 1.3900
C46 H46 0.9500
C46 C45 1.3900
C45 H45 0.9500
C45 C44 1.3900
C44 H44 0.9500
C49 C50 1.3900
C49 C54 1.3900
C50 H50 0.9500
C50 C51 1.3900
C51 H51 0.9500
C51 C52 1.3900
C52 H52 0.9500
C52 C53 1.3900
C53 H53 0.9500
C53 C54 1.3900
C54 H54 0.9500
C55 C60 1.3900
C55 C56 1.3900
C60 H60 0.9500
C60 C59 1.3900
C59 H59 0.9500
C59 C58 1.3900
C58 H58 0.9500
C58 C57 1.3900
C57 H57 0.9500
C57 C56 1.3900
C56 H56 0.9500
C61 C62 1.3900
C61 C66 1.3900
C62 H62 0.9500
C62 C63 1.3900
C63 H63 0.9500
C63 C64 1.3900
C64 H64 0.9500
C64 C65 1.3900
C65 H65 0.9500
C65 C66 1.3900
C66 H66 0.9500
C6S H6SA 0.9800
C6S H6SB 0.9800
C6S H6SC 0.9800
C6S C5S 1.435(19)
C2S H2SA 0.9900
C2S H2SB 0.9900
C2S C1S 1.479(8)
C2S C3S 1.449(18)
C5S H5SA 0.9900
C5S H5SB 0.9900
C5S C4S 1.505(19)
C1S H1SA 0.9800
C1S H1SB 0.9800
C1S H1SC 0.9800
C4S H4SA 0.9900
C4S H4SB 0.9900
C4S C3S 1.456(8)
C3S H3SA 0.9900
C3S H3SB 0.9900

loop_
_geom_torsion_atom_site_label_1
_geom_torsion_atom_site_label_2
_geom_torsion_atom_site_label_3
_geom_torsion_atom_site_label_4
_geom_torsion
Zr1 O2 N2 Fe1 -33.8(5)
Zr1 O2 N2 C2 136.9(3)
Zr1 O4 N4 Fe1 -37.2(4)
Zr1 O4 N4 C8 136.3(3)
Zr1 O6 N6 Fe1 -30.7(4)
Zr1 O6 N6 C14 138.3(3)
Zr1 N7 C23 C24 -159.9(3)
Zr1 N7 C23 C42 18.9(7)
Zr1 N7 C26 C25 159.2(3)
Zr1 N7 C26 C27 -22.7(6)
Zr1 N8 C28 C27 35.4(6)
Zr1 N8 C28 C29 -154.0(3)
Zr1 N8 C31 C30 153.1(3)
Zr1 N8 C31 C32 -28.5(7)
Zr1 N9 C33 C32 22.3(7)
Zr1 N9 C33 C34 -156.9(3)
Zr1 N9 C36 C35 157.5(3)
Zr1 N9 C36 C37 -26.3(6)
Zr1 N10 C38 C37 41.2(6)
Zr1 N10 C38 C39 -142.4(3)
Zr1 N10 C41 C40 140.7(3)
Zr1 N10 C41 C42 -37.5(6)
Fe1 N1 C1 C2 -3.6(5)
Fe1 N1 C1 C6 172.5(4)
Fe1 N2 C2 C1 -6.9(5)
Fe1 N2 C2 C3 174.2(4)
Fe1 N3 C7 C8 -2.5(5)
Fe1 N3 C7 C12 171.3(3)
Fe1 N4 C8 C7 -5.4(5)
Fe1 N4 C8 C9 177.9(3)
Fe1 N5 C13 C14 -2.2(5)
Fe1 N5 C13 C18 177.6(3)
Fe1 N6 C14 C13 -6.9(5)
Fe1 N6 C14 C15 172.8(3)
O1 N1 C1 C2 -171.7(4)
O1 N1 C1 C6 4.4(7)
O2 N2 C2 C1 -178.3(4)
O2 N2 C2 C3 2.8(7)
O3 N3 C7 C8 -170.6(3)
O3 N3 C7 C12 3.3(6)
O4 N4 C8 C7 -179.5(3)
O4 N4 C8 C9 3.7(6)
O5 N5 C13 C14 -173.0(3)
O5 N5 C13 C18 6.7(6)
O6 N6 C14 C13 -177.0(3)
O6 N6 C14 C15 2.7(6)
N1 Fe1 N3 O3 -32.2(3)
N1 Fe1 N3 C7 160.6(3)
N1 O1 B1 O3 -50.3(5)
N1 O1 B1 O5 71.4(4)
N1 O1 B1 C19 -169.2(4)
N1 C1 C2 N2 6.6(6)
N1 C1 C2 C3 -174.5(4)
N1 C1 C6 C5 163.8(5)
N2 Fe1 N3 O3 -108.6(3)
N2 Fe1 N3 C7 84.2(3)
N2 C2 C3 C4 156.8(5)
N3 O3 B1 O1 72.2(4)
N3 O3 B1 O5 -49.2(5)
N3 O3 B1 C19 -168.7(3)
N3 C7 C8 N4 5.0(5)
N3 C7 C8 C9 -178.2(4)
N3 C7 C12 C11 169.7(4)
N4 Fe1 N3 O3 167.0(3)
N4 Fe1 N3 C7 -0.2(3)
N4 C8 C9 C10 152.5(5)
N5 Fe1 N3 O3 53.9(3)
N5 Fe1 N3 C7 -113.3(3)
N5 O5 B1 O1 -49.8(5)
N5 O5 B1 O3 71.3(5)
N5 O5 B1 C19 -169.4(4)
N5 C13 C14 N6 5.8(5)
N5 C13 C14 C15 -173.9(4)
N5 C13 C18 C17 -172.6(4)
N6 Fe1 N3 O3 107.6(4)
N6 Fe1 N3 C7 -59.5(5)
N6 C14 C15 C16 -164.7(4)
N7 C23 C24 C25 2.7(6)
N7 C23 C42 C41 3.1(8)
N7 C23 C42 C43 -178.0(4)
N7 C26 C27 C28 -14.5(7)
N7 C26 C27 C49 170.0(4)
N8 C28 C29 C30 -3.2(6)
N8 C31 C32 C33 5.3(8)
N8 C31 C32 C55 -173.4(4)
N9 C33 C34 C35 2.4(6)
N9 C36 C37 C38 -12.8(8)
N9 C36 C37 C61 168.3(4)
N10 C38 C39 C40 -3.4(5)
N10 C41 C42 C23 6.7(8)
N10 C41 C42 C43 -172.2(4)
C1 C2 C3 C4 -22.0(6)
C2 C1 C6 C5 -20.5(7)
C2 C3 C4 C5 47.5(6)
C3 C4 C5 C6 -62.3(6)
C4 C5 C6 C1 45.9(6)
C6 C1 C2 N2 -169.6(4)
C6 C1 C2 C3 9.3(7)
C7 C8 C9 C10 -24.0(6)
C8 C7 C12 C11 -17.1(6)
C8 C9 C10 C11 50.7(6)
C9 C10 C11 C12 -63.4(6)
C10 C11 C12 C7 44.1(6)
C12 C7 C8 N4 -169.1(4)
C12 C7 C8 C9 7.8(7)
C13 C14 C15 C16 15.0(6)
C14 C13 C18 C17 7.1(6)
C14 C15 C16 C17 -49.4(5)
C15 C16 C17 C18 64.9(5)
C16 C17 C18 C13 -41.1(6)
C18 C13 C14 N6 -174.0(4)
C18 C13 C14 C15 6.3(7)
C19 C20 C21 C22 -57.0(6)
C20 C19 B1 O1 -159.8(4)
C20 C19 B1 O3 80.8(5)
C20 C19 B1 O5 -39.7(6)
C23 N7 C26 C25 -0.4(5)
C23 N7 C26 C27 177.7(4)
C23 C24 C25 C26 -2.9(6)
C23 C42 C43 C48 53.0(5)
C23 C42 C43 C44 -124.2(4)
C24 C23 C42 C41 -178.3(5)
C24 C23 C42 C43 0.6(7)
C24 C25 C26 N7 2.1(6)
C24 C25 C26 C27 -176.0(5)
C25 C26 C27 C28 163.4(5)
C25 C26 C27 C49 -12.2(7)
C26 N7 C23 C24 -1.3(5)
C26 N7 C23 C42 177.5(5)
C26 C27 C28 N8 7.5(7)
C26 C27 C28 C29 -161.8(5)
C26 C27 C49 C50 -116.0(4)
C26 C27 C49 C54 66.9(5)
C27 C28 C29 C30 167.6(5)
C27 C49 C50 C51 -177.1(3)
C27 C49 C54 C53 177.0(3)
C28 N8 C31 C30 -2.4(5)
C28 N8 C31 C32 176.0(5)
C28 C27 C49 C50 68.1(4)
C28 C27 C49 C54 -108.9(4)
C28 C29 C30 C31 1.6(6)
C29 C30 C31 N8 0.4(6)
C29 C30 C31 C32 -178.0(5)
C30 C31 C32 C33 -176.5(5)
C30 C31 C32 C55 4.7(7)
C31 N8 C28 C27 -167.2(4)
C31 N8 C28 C29 3.4(5)
C31 C32 C33 N9 -2.0(8)
C31 C32 C33 C34 177.1(5)
C31 C32 C55 C60 77.1(5)
C31 C32 C55 C56 -101.1(4)
C32 C33 C34 C35 -176.9(5)
C32 C55 C60 C59 -178.2(3)
C32 C55 C56 C57 178.2(3)
C33 N9 C36 C35 -0.1(5)
C33 N9 C36 C37 176.0(5)
C33 C32 C55 C60 -101.8(4)
C33 C32 C55 C56 80.0(5)
C33 C34 C35 C36 -2.4(6)
C34 C35 C36 N9 1.6(6)
C34 C35 C36 C37 -174.5(5)
C35 C36 C37 C38 162.8(5)
C35 C36 C37 C61 -16.2(7)
C36 N9 C33 C32 177.9(5)
C36 N9 C33 C34 -1.3(5)
C36 C37 C38 N10 4.2(8)
C36 C37 C38 C39 -171.7(5)
C36 C37 C61 C62 -56.6(5)
C36 C37 C61 C66 123.8(4)
C37 C38 C39 C40 173.0(5)
C37 C61 C62 C63 -179.6(3)
C37 C61 C66 C65 179.6(4)
C38 N10 C41 C40 -2.1(5)
C38 N10 C41 C42 179.8(4)
C38 C37 C61 C62 124.4(4)
C38 C37 C61 C66 -55.2(5)
C38 C39 C40 C41 2.0(5)
C39 C40 C41 N10 0.0(5)
C39 C40 C41 C42 178.2(5)
C40 C41 C42 C23 -171.1(5)
C40 C41 C42 C43 10.0(7)
C41 N10 C38 C37 -173.1(4)
C41 N10 C38 C39 3.3(5)
C41 C42 C43 C48 -128.0(4)
C41 C42 C43 C44 54.8(5)
C42 C23 C24 C25 -176.1(5)
C42 C43 C48 C47 -177.2(4)
C42 C43 C44 C45 177.2(4)
C43 C48 C47 C46 0.0
C48 C43 C44 C45 0.0
C48 C47 C46 C45 0.0
C47 C46 C45 C44 0.0
C46 C45 C44 C43 0.0
C44 C43 C48 C47 0.0
C49 C27 C28 N8 -176.8(4)
C49 C27 C28 C29 13.8(7)
C49 C50 C51 C52 0.0
C50 C49 C54 C53 0.0
C50 C51 C52 C53 0.0
C51 C52 C53 C54 0.0
C52 C53 C54 C49 0.0
C54 C49 C50 C51 0.0
C55 C32 C33 N9 176.7(4)
C55 C32 C33 C34 -4.1(7)
C55 C60 C59 C58 0.0
C60 C55 C56 C57 0.0
C60 C59 C58 C57 0.0
C59 C58 C57 C56 0.0
C58 C57 C56 C55 0.0
C56 C55 C60 C59 0.0
C61 C37 C38 N10 -176.8(4)
C61 C37 C38 C39 7.3(7)
C61 C62 C63 C64 0.0
C62 C61 C66 C65 0.0
C62 C63 C64 C65 0.0
C63 C64 C65 C66 0.0
C64 C65 C66 C61 0.0
C66 C61 C62 C63 0.0
B1 O1 N1 Fe1 -19.5(5)
B1 O1 N1 C1 147.9(4)
B1 O3 N3 Fe1 -19.7(4)
B1 O3 N3 C7 147.8(4)
B1 O5 N5 Fe1 -20.5(4)
B1 O5 N5 C13 149.9(4)
B1 C19 C20 C21 -60.2(6)
C6S C5S C4S C3S -52.3(18)
C5S C4S C3S C2S 175.7(13)
C1S C2S C3S C4S -73(3)
